data_7047848
loop_
_publ_author_name
'Fatila, Elisabeth M.'
'Maahs, Adam C.'
'Hetherington, Erin E.'
'Cooper, Brandon J.'
'Cooper, Riley E.'
'Daanen, Nick N.'
'Jennings, Michael'
'Skrabalak, Sara E.'
'Preuss, Kathryn E.'

_publ_section_title
;
 Stoichiometric control: 8- and 10-coordinate Ln(hfac)<sub>3</sub>(bpy)
 and Ln(hfac)<sub>3</sub>(bpy)<sub>2</sub> complexes of the early
 lanthanides La-Sm.
;
_journal_issue 45
_journal_name_full 'Dalton transactions (Cambridge, England : 2003)'
_journal_page_first 16232
_journal_page_last 16241
_journal_paper_doi 10.1039/c8dt03286f
_journal_volume 47
_journal_year 2018
_chemical_formula_moiety 'C25 H11 F18 La N2 O6'
_chemical_formula_sum 'C25 H11 F18 La N2 O6'
_chemical_formula_weight 916.27
_chemical_properties_physical Moisture-sensitive,Hygroscopic
_space_group_crystal_system triclinic
_space_group_IT_number 2
_space_group_name_Hall '-P 1'
_space_group_name_H-M_alt 'P -1'
_symmetry_space_group_name_Hall '-P 1'
_symmetry_space_group_name_H-M 'P -1'
_atom_sites_solution_hydrogens geom
_atom_sites_solution_primary direct
_atom_sites_solution_secondary difmap
_audit_creation_method SHELXL-2018/3
_audit_update_record
;
2018-10-07 deposited with the CCDC.
2018-10-22 downloaded from the CCDC.
;
_cell_angle_alpha 78.40(3)
_cell_angle_beta 76.30(3)
_cell_angle_gamma 72.70(3)
_cell_formula_units_Z 4
_cell_length_a 12.040(2)
_cell_length_b 15.830(3)
_cell_length_c 17.855(4)
_cell_measurement_reflns_used 34028
_cell_measurement_temperature 150(2)
_cell_measurement_theta_max 27.48
_cell_measurement_theta_min 2.55
_cell_volume 3125.2(12)
_computing_cell_refinement 'Denzo-SMN (Otwinowski & Minor, 1997)'
_computing_data_collection 'Collect (Nonius B.V., 1997-2002)'
_computing_data_reduction Denzo-SMN
_computing_molecular_graphics 'Mercury 3.10.2'
_computing_publication_material 'Microsoft Office 2013'
_computing_structure_refinement 'SHELXL-2018/3 (Sheldrick, 2018)'
_computing_structure_solution 'SIR-92 (Altomare et al., 1994)'
_diffrn_ambient_temperature 150(2)
_diffrn_detector_area_resol_mean 9
_diffrn_measured_fraction_theta_full 0.999
_diffrn_measured_fraction_theta_max 0.999
_diffrn_measurement_device_type 'Nonius KappaCCD'
_diffrn_measurement_method '\f scans and \w scans with \k offsets'
_diffrn_radiation_type MoK\a
_diffrn_radiation_wavelength 0.71073
_diffrn_reflns_av_R_equivalents 0.0609
_diffrn_reflns_av_unetI/netI 0.0627
_diffrn_reflns_Laue_measured_fraction_full 0.999
_diffrn_reflns_Laue_measured_fraction_max 0.999
_diffrn_reflns_limit_h_max 14
_diffrn_reflns_limit_h_min -14
_diffrn_reflns_limit_k_max 18
_diffrn_reflns_limit_k_min -18
_diffrn_reflns_limit_l_max 21
_diffrn_reflns_limit_l_min -21
_diffrn_reflns_number 33367
_diffrn_reflns_point_group_measured_fraction_full 0.999
_diffrn_reflns_point_group_measured_fraction_max 0.999
_diffrn_reflns_theta_full 25.026
_diffrn_reflns_theta_max 25.026
_diffrn_reflns_theta_min 2.548
_diffrn_source 'fine-focus sealed tube'
_exptl_absorpt_coefficient_mu 1.517
_exptl_absorpt_correction_T_max 0.836
_exptl_absorpt_correction_T_min 0.756
_exptl_absorpt_correction_type multi-scan
_exptl_absorpt_process_details
;
multi-scan from symmetry-related measurements 
 Sortav (Blessing 1995)
;
_exptl_crystal_colour colorless
_exptl_crystal_density_diffrn 1.947
_exptl_crystal_density_method 'not measured'
_exptl_crystal_description block
_exptl_crystal_F_000 1768
_exptl_crystal_size_max 0.260
_exptl_crystal_size_mid 0.220
_exptl_crystal_size_min 0.120
_refine_diff_density_max 3.178
_refine_diff_density_min -0.777
_refine_diff_density_rms 0.138
_refine_ls_extinction_method none
_refine_ls_goodness_of_fit_ref 1.067
_refine_ls_hydrogen_treatment constr
_refine_ls_matrix_type full
_refine_ls_number_parameters 1075
_refine_ls_number_reflns 11029
_refine_ls_number_restraints 447
_refine_ls_restrained_S_all 1.056
_refine_ls_R_factor_all 0.0839
_refine_ls_R_factor_gt 0.0554
_refine_ls_shift/su_max 0.026
_refine_ls_shift/su_mean 0.001
_refine_ls_structure_factor_coef Fsqd
_refine_ls_weighting_details 'w=1/[\s^2^(Fo^2^)+(0.0589P)^2^+13.1714P] where P=(Fo^2^+2Fc^2^)/3'
_refine_ls_weighting_scheme calc
_refine_ls_wR_factor_gt 0.1262
_refine_ls_wR_factor_ref 0.1428
_reflns_Friedel_coverage 0.000
_reflns_number_gt 8087
_reflns_number_total 11029
_reflns_threshold_expression 'I > 2\s(I)'
_cod_data_source_file c8dt03286f2.cif
_cod_data_source_block k11234
_cod_depositor_comments
;
The following automatic conversions were performed:
data name '__diffrn_source' replaced with '_diffrn_source'.

Automatic conversion script
Id: cif_correct_tags 4968 2017-02-21 14:55:21Z antanas 

 Adding full bibliography for 7047848--7047856.cif.
;
_cod_original_cell_volume 3125.3(13)
_cod_database_code 7047848
_shelx_shelxl_version_number 2018/3
_shelx_space_group_comment
;
The symmetry employed for this shelxl refinement is uniquely defined
by the following loop, which should always be used as a source of
symmetry information in preference to the above space-group names.
They are only intended as comments.
;
_shelx_estimated_absorpt_t_min 0.694
_shelx_estimated_absorpt_t_max 0.839

loop_
_space_group_symop_operation_xyz
'x, y, z'
'-x, -y, -z'

loop_
_atom_site_label
_atom_site_type_symbol
_atom_site_fract_x
_atom_site_fract_y
_atom_site_fract_z
_atom_site_U_iso_or_equiv
_atom_site_adp_type
_atom_site_occupancy
_atom_site_site_symmetry_order
_atom_site_calc_flag
_atom_site_refinement_flags_posn
_atom_site_refinement_flags_adp
_atom_site_refinement_flags_occupancy
_atom_site_disorder_assembly
_atom_site_disorder_group
La1 La 0.97310(3) 0.23637(3) 0.53504(2) 0.02935(13) Uani 1 1 d . U . . .
N1 N 1.0186(5) 0.3704(4) 0.5808(3) 0.0325(12) Uani 1 1 d . U . . .
C2 C 0.9675(6) 0.3907(5) 0.6525(4) 0.0368(16) Uani 1 1 d . U . . .
H2A H 0.906092 0.364364 0.681307 0.044 Uiso 1 1 calc R U . . .
C3 C 1.0008(7) 0.4485(5) 0.6860(4) 0.0406(17) Uani 1 1 d . U . . .
H3A H 0.962368 0.462092 0.736812 0.049 Uiso 1 1 calc R U . . .
C4 C 1.0895(7) 0.4858(5) 0.6451(4) 0.0481(19) Uani 1 1 d . U . . .
H4A H 1.114739 0.524867 0.667398 0.058 Uiso 1 1 calc R U . . .
C5 C 1.1430(7) 0.4658(5) 0.5699(5) 0.0465(18) Uani 1 1 d . U . . .
H5A H 1.204116 0.492142 0.540388 0.056 Uiso 1 1 calc R U . . .
C6 C 1.1069(6) 0.4080(4) 0.5388(4) 0.0341(15) Uani 1 1 d . U . . .
C7 C 1.1567(6) 0.3856(4) 0.4589(4) 0.0340(15) Uani 1 1 d . U . . .
C8 C 1.2507(7) 0.4146(6) 0.4110(4) 0.0480(19) Uani 1 1 d . U . . .
H8A H 1.286929 0.449673 0.429931 0.058 Uiso 1 1 calc R U . . .
C9 C 1.2923(7) 0.3937(6) 0.3375(5) 0.055(2) Uani 1 1 d . U . . .
H9A H 1.356873 0.414001 0.305151 0.066 Uiso 1 1 calc R U . . .
C10 C 1.2395(7) 0.3431(5) 0.3108(4) 0.0494(19) Uani 1 1 d . U . . .
H10A H 1.265344 0.328592 0.259265 0.059 Uiso 1 1 calc R U . . .
C11 C 1.1481(7) 0.3140(5) 0.3604(4) 0.0458(18) Uani 1 1 d . U . . .
H11A H 1.112498 0.277901 0.342119 0.055 Uiso 1 1 calc R U . . .
N12 N 1.1060(5) 0.3334(4) 0.4333(3) 0.0382(13) Uani 1 1 d . U . . .
O21 O 1.1792(4) 0.1784(3) 0.5559(3) 0.0415(11) Uani 1 1 d . U . . .
C22 C 1.2281(6) 0.1632(5) 0.6139(5) 0.0382(16) Uani 1 1 d . U . . .
C23 C 1.1757(7) 0.1505(5) 0.6917(5) 0.0439(17) Uani 1 1 d . U . . .
H23A H 1.223634 0.138124 0.729934 0.053 Uiso 1 1 calc R U . . .
C24 C 1.0569(6) 0.1551(4) 0.7158(4) 0.0358(15) Uani 1 1 d . U . . .
O25 O 0.9794(4) 0.1752(3) 0.6742(3) 0.0345(10) Uani 1 1 d . U . . .
C26 C 1.3586(7) 0.1606(6) 0.5910(5) 0.0515(19) Uani 1 1 d . U . . .
C27 C 1.0094(8) 0.1358(6) 0.8031(4) 0.0491(19) Uani 1 1 d . U . . .
F21 F 1.4184(4) 0.0972(4) 0.5485(4) 0.094(2) Uani 1 1 d . U . . .
F22 F 1.4118(5) 0.1441(5) 0.6519(4) 0.099(2) Uani 1 1 d . U . . .
F23 F 1.3761(5) 0.2356(4) 0.5524(4) 0.097(2) Uani 1 1 d . U . . .
F24 F 0.9263(6) 0.2059(5) 0.8285(3) 0.099(2) Uani 1 1 d . U . . .
F25 F 1.0897(5) 0.1170(5) 0.8466(3) 0.0897(19) Uani 1 1 d . U . . .
F26 F 0.9603(7) 0.0696(5) 0.8194(3) 0.100(2) Uani 1 1 d . U . . .
O31 O 0.8529(4) 0.1308(3) 0.5455(3) 0.0365(11) Uani 1 1 d . U . . .
C32 C 0.8320(6) 0.0935(4) 0.4962(4) 0.0346(15) Uani 1 1 d . U . . .
C33 C 0.9006(7) 0.0765(5) 0.4248(4) 0.0416(17) Uani 1 1 d . U . . .
H33A H 0.876280 0.045167 0.394209 0.050 Uiso 1 1 calc R U . . .
C34 C 1.0046(7) 0.1035(5) 0.3956(4) 0.0395(16) Uani 1 1 d . U . . .
O35 O 1.0521(4) 0.1432(3) 0.4282(3) 0.0423(12) Uani 1 1 d . U . . .
C36 C 0.7133(7) 0.0701(5) 0.5191(4) 0.0502(18) Uani 1 1 d D U . . .
C37 C 1.0694(8) 0.0858(5) 0.3121(5) 0.055(2) Uani 1 1 d D U . . .
F31A F 0.6337(11) 0.1434(8) 0.5028(13) 0.122(7) Uani 0.58 1 d D U P A 1
F32A F 0.695(3) 0.0268(17) 0.5876(9) 0.091(7) Uani 0.58 1 d D U P A 1
F33A F 0.7086(19) 0.0188(14) 0.4712(13) 0.082(6) Uani 0.58 1 d D U P A 1
F31B F 0.714(4) 0.005(2) 0.5762(16) 0.106(11) Uani 0.42 1 d D U P A 2
F32B F 0.667(3) 0.053(3) 0.4684(19) 0.127(14) Uani 0.42 1 d D U P A 2
F33B F 0.6320(16) 0.1292(14) 0.5605(14) 0.099(7) Uani 0.42 1 d D U P A 2
F34A F 1.1705(8) 0.1107(8) 0.2906(5) 0.079(3) Uani 0.71 1 d D U P B 1
F35A F 1.0997(10) 0.0018(5) 0.3067(6) 0.070(3) Uani 0.71 1 d D U P B 1
F36A F 1.0048(10) 0.1282(9) 0.2622(5) 0.093(3) Uani 0.71 1 d D U P B 1
F34B F 0.999(3) 0.059(3) 0.2797(14) 0.118(10) Uani 0.29 1 d D U P B 2
F35B F 1.074(5) 0.1597(15) 0.2680(14) 0.157(18) Uani 0.29 1 d D U P B 2
F36B F 1.158(3) 0.017(3) 0.308(2) 0.22(2) Uani 0.29 1 d D U P B 2
O41 O 0.7733(4) 0.3210(3) 0.5968(3) 0.0405(11) Uani 1 1 d . U . . .
C42 C 0.6740(7) 0.3463(5) 0.5770(5) 0.0430(16) Uani 1 1 d . U . . .
C43 C 0.6476(7) 0.3513(5) 0.5045(5) 0.0476(18) Uani 1 1 d . U . . .
H43A H 0.567119 0.368943 0.498724 0.057 Uiso 1 1 calc R U . . .
C44 C 0.7363(7) 0.3310(5) 0.4403(5) 0.0423(16) Uani 1 1 d . U . . .
O45 O 0.8471(4) 0.3089(3) 0.4364(3) 0.0406(11) Uani 1 1 d . U . . .
C46 C 0.5698(7) 0.3778(6) 0.6421(5) 0.0547(19) Uani 1 1 d . U . . .
C47 C 0.7013(8) 0.3397(5) 0.3616(5) 0.0513(19) Uani 1 1 d . U . . .
F41A F 0.4635(10) 0.4033(15) 0.6172(10) 0.096(5) Uani 0.55 1 d . U P C 1
F42A F 0.5616(19) 0.3206(13) 0.6987(13) 0.130(9) Uani 0.55 1 d . U P C 1
F43A F 0.5760(17) 0.4483(14) 0.6608(14) 0.101(6) Uani 0.55 1 d . U P C 1
F41B F 0.6043(19) 0.364(2) 0.7130(12) 0.107(7) Uani 0.45 1 d . U P C 2
F42B F 0.524(3) 0.4597(17) 0.6329(19) 0.155(13) Uani 0.45 1 d . U P C 2
F43B F 0.499(3) 0.329(3) 0.6593(19) 0.149(12) Uani 0.45 1 d . U P C 2
F44 F 0.7234(6) 0.4110(4) 0.3155(3) 0.0800(17) Uani 1 1 d . U . . .
F45 F 0.7552(6) 0.2690(4) 0.3273(4) 0.096(2) Uani 1 1 d . U . . .
F46 F 0.5854(5) 0.3489(4) 0.3673(4) 0.0890(18) Uani 1 1 d . U . . .
La2 La 0.52455(3) 0.73764(3) 0.98038(2) 0.02834(13) Uani 1 1 d . U . . .
N51 N 0.4453(5) 0.8404(4) 1.0915(3) 0.0332(12) Uani 1 1 d . U . . .
C52 C 0.3565(7) 0.8242(5) 1.1493(4) 0.0446(17) Uani 1 1 d . U . . .
H52A H 0.311637 0.787201 1.142150 0.054 Uiso 1 1 calc R U . . .
C53 C 0.3272(7) 0.8592(5) 1.2190(4) 0.0483(19) Uani 1 1 d . U . . .
H53A H 0.262947 0.847016 1.258226 0.058 Uiso 1 1 calc R U . . .
C54 C 0.3918(8) 0.9107(6) 1.2299(5) 0.053(2) Uani 1 1 d . U . . .
H54A H 0.374374 0.934906 1.277169 0.063 Uiso 1 1 calc R U . . .
C55 C 0.4827(7) 0.9277(5) 1.1719(4) 0.0447(18) Uani 1 1 d . U . . .
H55A H 0.528346 0.964128 1.179075 0.054 Uiso 1 1 calc R U . . .
C56 C 0.5092(6) 0.8923(4) 1.1027(4) 0.0333(15) Uani 1 1 d . U . . .
C57 C 0.6067(6) 0.9093(4) 1.0373(4) 0.0319(14) Uani 1 1 d . U . . .
C58 C 0.6773(7) 0.9633(5) 1.0384(5) 0.0440(18) Uani 1 1 d . U . . .
H58A H 0.665932 0.991685 1.082727 0.053 Uiso 1 1 calc R U . . .
C59 C 0.7646(6) 0.9761(5) 0.9747(5) 0.0442(18) Uani 1 1 d . U . . .
H59A H 0.813794 1.012866 0.975341 0.053 Uiso 1 1 calc R U . . .
C60 C 0.7800(6) 0.9366(5) 0.9118(4) 0.0376(16) Uani 1 1 d . U . . .
H60A H 0.839786 0.944831 0.867630 0.045 Uiso 1 1 calc R U . . .
C61 C 0.7067(6) 0.8837(4) 0.9131(4) 0.0331(15) Uani 1 1 d . U . . .
H61A H 0.716513 0.856370 0.868429 0.040 Uiso 1 1 calc R U . . .
N62 N 0.6224(5) 0.8691(3) 0.9743(3) 0.0291(11) Uani 1 1 d . U . . .
O71 O 0.4094(5) 0.6412(3) 1.0717(3) 0.0434(12) Uani 1 1 d . U . . .
C72 C 0.3434(7) 0.5981(5) 1.0629(4) 0.0416(16) Uani 1 1 d . U . . .
C73 C 0.3336(7) 0.5726(5) 0.9953(5) 0.0471(18) Uani 1 1 d . U . . .
H73A H 0.278060 0.539631 0.998122 0.057 Uiso 1 1 calc R U . . .
C74 C 0.4022(7) 0.5938(5) 0.9238(5) 0.0406(16) Uani 1 1 d . U . . .
O75 O 0.4824(4) 0.6343(3) 0.9105(3) 0.0354(11) Uani 1 1 d . U . . .
C76 C 0.2557(8) 0.5749(5) 1.1360(5) 0.053(2) Uani 1 1 d . U . . .
C77 C 0.3788(7) 0.5698(5) 0.8524(5) 0.0427(17) Uani 1 1 d . U . . .
F71 F 0.2630(7) 0.6074(5) 1.1967(4) 0.118(3) Uani 1 1 d . U . . .
F72 F 0.1467(5) 0.6018(6) 1.1271(4) 0.129(3) Uani 1 1 d . U . . .
F73 F 0.2766(6) 0.4887(4) 1.1585(3) 0.0903(19) Uani 1 1 d . U . . .
F74 F 0.4709(5) 0.5306(5) 0.8075(3) 0.100(2) Uani 1 1 d . U . . .
F75 F 0.3064(6) 0.5192(5) 0.8663(4) 0.110(2) Uani 1 1 d . U . . .
F76 F 0.3208(10) 0.6416(4) 0.8147(5) 0.163(4) Uani 1 1 d . U . . .
O81 O 0.7346(4) 0.6731(3) 0.9214(3) 0.0381(11) Uani 1 1 d . U . . .
C82 C 0.8319(6) 0.6544(4) 0.9430(4) 0.0368(15) Uani 1 1 d . U . . .
C83 C 0.8501(7) 0.6526(5) 1.0173(5) 0.0450(17) Uani 1 1 d . U . . .
H83A H 0.929007 0.641097 1.024891 0.054 Uiso 1 1 calc R U . . .
C84 C 0.7577(7) 0.6669(5) 1.0812(5) 0.0425(17) Uani 1 1 d . U . . .
O85 O 0.6499(4) 0.6831(3) 1.0809(3) 0.0388(11) Uani 1 1 d . U . . .
C86 C 0.9405(7) 0.6319(5) 0.8787(5) 0.0548(19) Uani 1 1 d D U . . .
C87 C 0.7865(8) 0.6646(6) 1.1597(5) 0.057(2) Uani 1 1 d . U . . .
F81A F 1.0387(9) 0.6109(16) 0.9048(11) 0.125(8) Uani 0.66 1 d D U P D 1
F82A F 0.9397(14) 0.5738(14) 0.8383(13) 0.134(8) Uani 0.66 1 d D U P D 1
F83A F 0.9424(17) 0.7042(9) 0.8293(9) 0.123(6) Uani 0.66 1 d D U P D 1
F81B F 0.924(2) 0.664(3) 0.8101(10) 0.117(12) Uani 0.34 1 d D U P D 2
F82B F 1.038(2) 0.647(3) 0.882(2) 0.126(14) Uani 0.34 1 d D U P D 2
F83B F 0.971(4) 0.5451(10) 0.8841(19) 0.129(14) Uani 0.34 1 d D U P D 2
F84 F 0.7259(7) 0.7387(5) 1.1895(4) 0.114(3) Uani 1 1 d . U . . .
F85 F 0.8977(6) 0.6606(6) 1.1582(4) 0.115(2) Uani 1 1 d . U . . .
F86 F 0.7580(8) 0.6004(5) 1.2097(4) 0.128(3) Uani 1 1 d . U . . .
O91 O 0.5066(5) 0.8232(3) 0.8493(3) 0.0438(12) Uani 1 1 d . U . . .
C92 C 0.4250(8) 0.8467(5) 0.8094(4) 0.0447(17) Uani 1 1 d . U . . .
C93 C 0.3048(8) 0.8501(5) 0.8371(5) 0.0493(18) Uani 1 1 d . U . . .
H93A H 0.253478 0.867347 0.800476 0.059 Uiso 1 1 calc R U . . .
C94 C 0.2565(7) 0.8296(5) 0.9154(5) 0.0431(17) Uani 1 1 d . U . . .
O95 O 0.3117(4) 0.8074(3) 0.9704(3) 0.0388(11) Uani 1 1 d . U . . .
C96 C 0.4645(7) 0.8738(5) 0.7243(5) 0.056(2) Uani 1 1 d D U . . .
C97 C 0.1256(7) 0.8378(5) 0.9373(5) 0.0492(19) Uani 1 1 d . U . . .
F91A F 0.533(3) 0.926(2) 0.7076(17) 0.149(11) Uani 0.58 1 d D U P E 1
F92A F 0.3774(15) 0.9077(16) 0.6868(10) 0.125(8) Uani 0.58 1 d D U P E 1
F93A F 0.519(2) 0.8050(14) 0.6900(15) 0.113(9) Uani 0.58 1 d D U P E 1
F91B F 0.470(3) 0.820(2) 0.6781(18) 0.103(11) Uani 0.42 1 d D U P E 2
F92B F 0.571(2) 0.883(3) 0.706(2) 0.142(16) Uani 0.42 1 d D U P E 2
F93B F 0.398(3) 0.9479(17) 0.6992(19) 0.185(17) Uani 0.42 1 d D U P E 2
F94 F 0.1039(5) 0.7654(4) 0.9857(4) 0.096(2) Uani 1 1 d . U . . .
F95 F 0.0680(4) 0.9068(4) 0.9752(4) 0.0844(18) Uani 1 1 d . U . . .
F96 F 0.0728(5) 0.8434(5) 0.8809(4) 0.098(2) Uani 1 1 d . U . . .

loop_
_atom_site_aniso_label
_atom_site_aniso_U_11
_atom_site_aniso_U_22
_atom_site_aniso_U_33
_atom_site_aniso_U_23
_atom_site_aniso_U_13
_atom_site_aniso_U_12
La1 0.0253(2) 0.0410(2) 0.0248(2) -0.00601(17) -0.00540(16) -0.01189(18)
N1 0.034(3) 0.038(3) 0.030(3) -0.003(2) -0.009(2) -0.014(2)
C2 0.038(4) 0.039(4) 0.033(4) -0.004(3) -0.004(3) -0.012(3)
C3 0.049(5) 0.046(4) 0.028(4) -0.008(3) -0.011(3) -0.011(4)
C4 0.063(5) 0.058(5) 0.038(4) -0.007(4) -0.018(4) -0.030(4)
C5 0.053(5) 0.050(5) 0.044(4) -0.001(3) -0.010(4) -0.028(4)
C6 0.038(4) 0.030(4) 0.036(4) 0.001(3) -0.011(3) -0.012(3)
C7 0.031(4) 0.034(4) 0.035(3) 0.004(3) -0.006(3) -0.011(3)
C8 0.042(5) 0.060(5) 0.040(4) -0.005(4) 0.001(3) -0.019(4)
C9 0.044(5) 0.075(6) 0.039(4) 0.005(4) 0.005(4) -0.022(4)
C10 0.055(5) 0.062(5) 0.020(4) -0.005(3) 0.008(3) -0.012(4)
C11 0.059(5) 0.046(4) 0.033(4) -0.002(3) -0.005(3) -0.020(4)
N12 0.040(3) 0.043(3) 0.030(3) -0.004(2) -0.003(2) -0.013(3)
O21 0.031(3) 0.054(3) 0.039(3) -0.004(2) -0.007(2) -0.011(2)
C22 0.024(3) 0.039(4) 0.055(4) -0.005(3) -0.017(3) -0.007(3)
C23 0.041(4) 0.049(5) 0.044(4) -0.004(4) -0.014(3) -0.012(4)
C24 0.041(4) 0.033(4) 0.037(3) 0.000(3) -0.014(3) -0.013(3)
O25 0.030(3) 0.041(3) 0.036(2) -0.004(2) -0.007(2) -0.014(2)
C26 0.034(4) 0.050(5) 0.072(6) -0.005(4) -0.015(4) -0.012(4)
C27 0.063(5) 0.059(5) 0.033(4) -0.001(4) -0.013(4) -0.029(4)
F21 0.035(3) 0.112(5) 0.145(6) -0.066(4) 0.004(3) -0.019(3)
F22 0.043(3) 0.176(7) 0.089(4) -0.007(4) -0.031(3) -0.037(4)
F23 0.042(3) 0.082(4) 0.162(6) 0.028(4) -0.028(3) -0.033(3)
F24 0.116(5) 0.109(5) 0.049(3) -0.022(3) 0.002(3) -0.003(4)
F25 0.080(4) 0.162(6) 0.036(3) 0.010(3) -0.021(3) -0.054(4)
F26 0.163(6) 0.120(5) 0.050(3) 0.020(3) -0.020(4) -0.106(5)
O31 0.035(3) 0.041(3) 0.038(3) -0.013(2) -0.005(2) -0.013(2)
C32 0.036(4) 0.030(4) 0.041(4) -0.007(3) -0.014(3) -0.007(3)
C33 0.053(5) 0.039(4) 0.039(4) -0.008(3) -0.014(3) -0.014(4)
C34 0.047(4) 0.037(4) 0.032(3) -0.009(3) -0.005(3) -0.007(3)
O35 0.040(3) 0.051(3) 0.036(3) -0.014(2) 0.000(2) -0.013(2)
C36 0.040(4) 0.055(5) 0.061(5) -0.014(4) -0.010(4) -0.016(3)
C37 0.081(6) 0.049(4) 0.038(4) -0.015(4) -0.004(4) -0.019(4)
F31A 0.027(6) 0.054(6) 0.27(2) 0.018(9) -0.032(11) -0.016(4)
F32A 0.092(17) 0.165(16) 0.047(6) -0.013(7) 0.003(6) -0.094(15)
F33A 0.079(14) 0.118(11) 0.084(8) -0.038(8) -0.008(8) -0.069(10)
F31B 0.067(13) 0.113(15) 0.108(19) 0.042(16) -0.001(15) -0.027(11)
F32B 0.08(2) 0.27(4) 0.073(12) -0.038(18) -0.016(12) -0.11(2)
F33B 0.032(8) 0.094(13) 0.18(2) -0.071(13) 0.014(11) -0.022(9)
F34A 0.087(6) 0.108(7) 0.048(5) -0.036(5) 0.027(4) -0.050(6)
F35A 0.097(8) 0.050(4) 0.054(5) -0.028(4) 0.016(6) -0.014(4)
F36A 0.111(8) 0.104(8) 0.033(4) 0.000(6) -0.013(5) 0.011(7)
F34B 0.18(3) 0.17(3) 0.048(14) -0.034(17) -0.011(16) -0.10(2)
F35B 0.34(6) 0.099(15) 0.041(13) -0.015(12) 0.03(3) -0.13(2)
F36B 0.11(2) 0.28(4) 0.08(2) 0.02(2) 0.053(19) 0.12(3)
O41 0.033(3) 0.048(3) 0.042(3) -0.015(2) -0.008(2) -0.008(2)
C42 0.039(4) 0.034(4) 0.058(4) -0.013(3) -0.006(3) -0.010(3)
C43 0.036(4) 0.043(4) 0.065(4) -0.011(4) -0.020(3) -0.002(3)
C44 0.048(4) 0.030(4) 0.053(4) -0.003(3) -0.024(3) -0.006(3)
O45 0.042(3) 0.048(3) 0.035(3) -0.004(2) -0.017(2) -0.011(2)
C46 0.039(4) 0.050(4) 0.064(5) -0.011(4) 0.004(4) -0.004(4)
C47 0.062(5) 0.040(4) 0.061(5) -0.003(4) -0.035(4) -0.012(4)
F41A 0.031(5) 0.144(13) 0.107(11) -0.063(11) -0.003(6) 0.009(8)
F42A 0.100(19) 0.089(12) 0.112(18) 0.041(13) 0.045(10) 0.020(10)
F43A 0.083(13) 0.099(12) 0.129(17) -0.082(12) 0.037(9) -0.039(12)
F41B 0.081(13) 0.15(2) 0.060(8) -0.046(12) 0.009(8) 0.010(13)
F42B 0.14(3) 0.070(9) 0.14(2) 0.009(13) 0.055(16) 0.063(12)
F43B 0.12(2) 0.22(3) 0.15(3) -0.12(2) 0.083(14) -0.12(2)
F44 0.123(5) 0.074(3) 0.070(3) 0.018(3) -0.058(3) -0.054(3)
F45 0.140(5) 0.068(3) 0.090(4) -0.033(3) -0.081(4) 0.019(3)
F46 0.077(4) 0.111(5) 0.102(5) -0.002(4) -0.059(3) -0.035(3)
La2 0.0241(2) 0.0354(2) 0.0285(2) -0.00285(17) -0.00792(16) -0.01113(17)
N51 0.027(3) 0.038(3) 0.031(3) -0.004(2) -0.003(2) -0.005(2)
C52 0.038(4) 0.043(4) 0.048(4) -0.004(3) -0.003(3) -0.009(3)
C53 0.042(5) 0.052(5) 0.037(4) -0.003(4) 0.007(3) -0.004(4)
C54 0.059(5) 0.057(5) 0.034(4) -0.018(4) -0.001(4) -0.002(4)
C55 0.047(5) 0.044(4) 0.042(4) -0.018(3) -0.007(3) -0.004(3)
C56 0.036(4) 0.033(4) 0.029(3) -0.008(3) -0.011(3) -0.002(3)
C57 0.030(4) 0.030(4) 0.035(4) -0.008(3) -0.011(3) -0.001(3)
C58 0.046(5) 0.046(4) 0.047(4) -0.018(4) -0.005(3) -0.017(4)
C59 0.032(4) 0.049(5) 0.058(5) -0.018(4) -0.002(3) -0.019(3)
C60 0.027(4) 0.040(4) 0.042(4) -0.006(3) -0.001(3) -0.007(3)
C61 0.032(4) 0.035(4) 0.033(4) -0.009(3) -0.003(3) -0.009(3)
N62 0.029(3) 0.029(3) 0.032(3) -0.005(2) -0.008(2) -0.009(2)
O71 0.050(3) 0.056(3) 0.032(3) 0.002(2) -0.011(2) -0.029(3)
C72 0.042(4) 0.036(4) 0.046(4) -0.006(3) -0.004(3) -0.013(3)
C73 0.040(4) 0.051(5) 0.056(4) -0.013(4) -0.005(4) -0.020(4)
C74 0.039(4) 0.036(4) 0.050(4) -0.009(3) -0.012(3) -0.011(3)
O75 0.035(3) 0.037(3) 0.037(3) -0.008(2) -0.003(2) -0.016(2)
C76 0.047(5) 0.042(4) 0.068(5) -0.015(4) 0.010(4) -0.020(4)
C77 0.047(5) 0.040(4) 0.046(4) -0.010(3) -0.012(3) -0.014(3)
F71 0.150(6) 0.144(6) 0.071(4) -0.051(4) 0.056(4) -0.094(5)
F72 0.049(3) 0.173(7) 0.108(5) 0.052(5) 0.012(3) -0.014(4)
F73 0.102(5) 0.061(3) 0.084(4) 0.010(3) 0.018(3) -0.026(3)
F74 0.072(4) 0.172(6) 0.070(4) -0.071(4) 0.004(3) -0.033(4)
F75 0.116(5) 0.156(6) 0.103(5) -0.060(4) -0.002(4) -0.091(5)
F76 0.304(11) 0.070(4) 0.151(7) -0.024(4) -0.181(8) 0.014(5)
O81 0.033(2) 0.039(3) 0.047(3) -0.012(2) -0.013(2) -0.010(2)
C82 0.031(3) 0.028(4) 0.056(4) -0.015(3) -0.011(3) -0.006(3)
C83 0.034(4) 0.042(4) 0.063(4) -0.008(4) -0.020(3) -0.007(3)
C84 0.035(4) 0.041(4) 0.051(4) -0.004(3) -0.019(3) -0.003(3)
O85 0.033(3) 0.040(3) 0.042(3) 0.001(2) -0.016(2) -0.005(2)
C86 0.035(4) 0.064(5) 0.073(5) -0.031(4) -0.007(4) -0.013(4)
C87 0.050(5) 0.069(5) 0.058(5) -0.001(4) -0.031(4) -0.012(4)
F81A 0.022(5) 0.23(2) 0.109(13) -0.053(11) 0.003(6) -0.009(8)
F82A 0.069(9) 0.182(13) 0.188(19) -0.157(14) 0.060(10) -0.069(11)
F83A 0.105(11) 0.105(8) 0.114(11) -0.005(7) 0.052(9) -0.024(7)
F81B 0.050(13) 0.22(3) 0.050(7) -0.054(15) 0.002(8) 0.03(2)
F82B 0.085(14) 0.28(4) 0.082(19) -0.10(2) 0.031(10) -0.13(2)
F83B 0.14(3) 0.072(9) 0.15(3) -0.075(13) 0.06(2) -0.015(12)
F84 0.129(6) 0.116(5) 0.113(5) -0.057(4) -0.075(5) 0.013(4)
F85 0.068(4) 0.200(8) 0.092(5) -0.029(5) -0.045(4) -0.031(4)
F86 0.218(9) 0.134(6) 0.079(4) 0.036(4) -0.083(5) -0.105(6)
O91 0.055(3) 0.052(3) 0.034(3) 0.001(2) -0.013(2) -0.029(3)
C92 0.063(5) 0.036(4) 0.037(3) 0.000(3) -0.018(3) -0.013(4)
C93 0.058(4) 0.048(5) 0.048(4) -0.006(4) -0.029(3) -0.009(4)
C94 0.042(4) 0.040(4) 0.054(4) -0.013(3) -0.023(3) -0.005(3)
O95 0.032(3) 0.046(3) 0.042(3) -0.008(2) -0.014(2) -0.008(2)
C96 0.081(6) 0.053(5) 0.040(4) -0.001(4) -0.022(4) -0.021(4)
C97 0.040(4) 0.046(4) 0.068(5) -0.020(4) -0.027(4) -0.001(4)
F91A 0.28(2) 0.20(2) 0.035(8) 0.012(14) -0.017(15) -0.20(2)
F92A 0.096(9) 0.20(2) 0.038(6) 0.017(11) -0.028(7) 0.006(11)
F93A 0.16(2) 0.091(8) 0.054(9) -0.031(7) 0.004(11) 0.010(10)
F91B 0.17(3) 0.13(2) 0.046(11) -0.036(15) 0.012(16) -0.10(2)
F92B 0.151(15) 0.27(4) 0.052(14) 0.06(2) -0.039(12) -0.16(2)
F93B 0.22(2) 0.075(13) 0.12(2) 0.072(13) 0.052(19) 0.059(16)
F94 0.053(3) 0.082(4) 0.152(6) 0.016(4) -0.032(4) -0.028(3)
F95 0.041(3) 0.082(4) 0.137(5) -0.061(4) -0.011(3) -0.001(3)
F96 0.053(3) 0.165(6) 0.093(4) -0.040(4) -0.040(3) -0.019(4)

loop_
_atom_type_symbol
_atom_type_description
_atom_type_scat_dispersion_real
_atom_type_scat_dispersion_imag
_atom_type_scat_source
C C 0.0033 0.0016 'International Tables Vol C Tables 4.2.6.8 and 6.1.1.4'
H H 0.0000 0.0000 'International Tables Vol C Tables 4.2.6.8 and 6.1.1.4'
F F 0.0171 0.0103 'International Tables Vol C Tables 4.2.6.8 and 6.1.1.4'
O O 0.0106 0.0060 'International Tables Vol C Tables 4.2.6.8 and 6.1.1.4'
N N 0.0061 0.0033 'International Tables Vol C Tables 4.2.6.8 and 6.1.1.4'
La La -0.2871 2.4523 'International Tables Vol C Tables 4.2.6.8 and 6.1.1.4'

loop_
_geom_angle_atom_site_label_1
_geom_angle_atom_site_label_2
_geom_angle_atom_site_label_3
_geom_angle
O21 La1 O31 119.49(16)
O21 La1 O45 144.41(17)
O31 La1 O45 77.01(16)
O21 La1 O35 81.88(17)
O31 La1 O35 69.24(16)
O45 La1 O35 75.08(17)
O21 La1 O25 68.98(15)
O31 La1 O25 84.09(15)
O45 La1 O25 146.61(16)
O35 La1 O25 123.26(16)
O21 La1 O41 141.48(16)
O31 La1 O41 78.17(15)
O45 La1 O41 69.06(16)
O35 La1 O41 135.85(16)
O25 La1 O41 80.35(16)
O21 La1 N1 75.28(17)
O31 La1 N1 152.38(16)
O45 La1 N1 104.84(16)
O35 La1 N1 138.29(17)
O25 La1 N1 80.04(16)
O41 La1 N1 76.99(16)
O21 La1 N12 71.43(17)
O31 La1 N12 143.42(16)
O45 La1 N12 77.73(17)
O35 La1 N12 78.97(17)
O25 La1 N12 129.84(16)
O41 La1 N12 116.21(17)
N1 La1 N12 60.91(17)
C2 N1 C6 119.2(6)
C2 N1 La1 118.5(4)
C6 N1 La1 121.3(4)
N1 C2 C3 122.5(7)
N1 C2 H2A 118.8
C3 C2 H2A 118.8
C4 C3 C2 118.9(7)
C4 C3 H3A 120.6
C2 C3 H3A 120.6
C3 C4 C5 119.3(7)
C3 C4 H4A 120.3
C5 C4 H4A 120.3
C6 C5 C4 119.8(7)
C6 C5 H5A 120.1
C4 C5 H5A 120.1
N1 C6 C5 120.3(7)
N1 C6 C7 116.7(6)
C5 C6 C7 123.0(6)
N12 C7 C8 120.0(7)
N12 C7 C6 116.8(6)
C8 C7 C6 123.3(6)
C9 C8 C7 121.3(8)
C9 C8 H8A 119.3
C7 C8 H8A 119.3
C8 C9 C10 118.9(7)
C8 C9 H9A 120.5
C10 C9 H9A 120.5
C9 C10 C11 118.2(7)
C9 C10 H10A 120.9
C11 C10 H10A 120.9
N12 C11 C10 123.8(7)
N12 C11 H11A 118.1
C10 C11 H11A 118.1
C11 N12 C7 117.8(6)
C11 N12 La1 119.7(5)
C7 N12 La1 120.3(4)
C22 O21 La1 134.6(5)
O21 C22 C23 127.4(7)
O21 C22 C26 112.5(7)
C23 C22 C26 120.1(7)
C24 C23 C22 122.5(7)
C24 C23 H23A 118.8
C22 C23 H23A 118.8
O25 C24 C23 127.6(7)
O25 C24 C27 114.2(6)
C23 C24 C27 118.2(7)
C24 O25 La1 134.8(4)
F23 C26 F21 108.0(8)
F23 C26 F22 105.7(7)
F21 C26 F22 105.2(7)
F23 C26 C22 112.4(7)
F21 C26 C22 111.8(7)
F22 C26 C22 113.2(7)
F26 C27 F25 107.2(7)
F26 C27 F24 106.3(8)
F25 C27 F24 105.7(7)
F26 C27 C24 111.8(6)
F25 C27 C24 114.2(7)
F24 C27 C24 111.1(7)
C32 O31 La1 133.1(4)
O31 C32 C33 127.4(7)
O31 C32 C36 114.2(6)
C33 C32 C36 118.3(6)
C32 C33 C34 122.5(7)
C32 C33 H33A 118.8
C34 C33 H33A 118.8
O35 C34 C33 127.8(7)
O35 C34 C37 114.8(7)
C33 C34 C37 117.4(6)
C34 O35 La1 132.5(5)
F32B C36 F31B 107(3)
F32A C36 F31A 117.3(17)
F32A C36 F33A 106.2(15)
F31A C36 F33A 102.9(14)
F32B C36 F33B 109.2(19)
F31B C36 F33B 94(2)
F32B C36 C32 121(2)
F32A C36 C32 114.0(13)
F31B C36 C32 111(2)
F31A C36 C32 106.3(9)
F33A C36 C32 109.3(11)
F33B C36 C32 111.4(11)
F36B C37 F35B 121(3)
F36A C37 F35A 109.4(9)
F36B C37 F34B 99(3)
F35B C37 F34B 100(2)
F36A C37 F34A 106.9(9)
F35A C37 F34A 105.1(9)
F36A C37 C34 111.1(8)
F36B C37 C34 115.6(19)
F35B C37 C34 110.2(14)
F35A C37 C34 111.2(8)
F34B C37 C34 108.2(13)
F34A C37 C34 112.8(7)
C42 O41 La1 133.3(5)
O41 C42 C43 128.6(7)
O41 C42 C46 114.6(7)
C43 C42 C46 116.8(7)
C42 C43 C44 121.3(7)
C42 C43 H43A 119.3
C44 C43 H43A 119.3
O45 C44 C43 128.2(7)
O45 C44 C47 113.0(7)
C43 C44 C47 118.7(7)
C44 O45 La1 132.4(5)
F42A C46 F43A 111.3(17)
F42B C46 F43B 116(2)
F42A C46 F41A 107.0(14)
F43A C46 F41A 103.2(12)
F42B C46 F41B 102.7(19)
F43B C46 F41B 98.8(18)
F42A C46 C42 113.0(11)
F42B C46 C42 113.8(15)
F43A C46 C42 110.1(11)
F43B C46 C42 112.1(13)
F41A C46 C42 111.7(9)
F41B C46 C42 112.1(11)
F45 C47 F44 109.7(8)
F45 C47 F46 105.3(7)
F44 C47 F46 105.6(7)
F45 C47 C44 111.8(6)
F44 C47 C44 111.0(6)
F46 C47 C44 113.1(8)
O71 La2 O75 69.55(16)
O71 La2 O85 80.75(16)
O75 La2 O85 121.87(16)
O71 La2 O91 133.25(16)
O75 La2 O91 75.93(15)
O85 La2 O91 145.62(16)
O71 La2 O81 120.11(17)
O75 La2 O81 84.31(15)
O85 La2 O81 68.92(16)
O91 La2 O81 85.68(17)
O71 La2 O95 73.37(17)
O75 La2 O95 77.36(15)
O85 La2 O95 139.43(16)
O91 La2 O95 69.01(17)
O81 La2 O95 151.59(16)
O71 La2 N51 83.46(17)
O75 La2 N51 146.67(16)
O85 La2 N51 70.00(16)
O91 La2 N51 112.64(17)
O81 La2 N51 127.30(16)
O95 La2 N51 76.39(16)
O71 La2 N62 142.16(16)
O75 La2 N62 148.29(16)
O85 La2 N62 75.46(16)
O91 La2 N62 76.81(16)
O81 La2 N62 77.77(16)
O95 La2 N62 107.36(16)
N51 La2 N62 60.98(17)
C52 N51 C56 117.9(6)
C52 N51 La2 118.8(5)
C56 N51 La2 121.2(4)
N51 C52 C53 123.1(7)
N51 C52 H52A 118.4
C53 C52 H52A 118.4
C54 C53 C52 118.6(7)
C54 C53 H53A 120.7
C52 C53 H53A 120.7
C53 C54 C55 119.2(7)
C53 C54 H54A 120.4
C55 C54 H54A 120.4
C54 C55 C56 120.8(8)
C54 C55 H55A 119.6
C56 C55 H55A 119.6
N51 C56 C55 120.4(7)
N51 C56 C57 116.5(6)
C55 C56 C57 123.1(7)
N62 C57 C58 120.3(6)
N62 C57 C56 115.9(6)
C58 C57 C56 123.7(6)
C59 C58 C57 119.7(7)
C59 C58 H58A 120.2
C57 C58 H58A 120.2
C60 C59 C58 120.2(7)
C60 C59 H59A 119.9
C58 C59 H59A 119.9
C59 C60 C61 118.1(7)
C59 C60 H60A 120.9
C61 C60 H60A 120.9
N62 C61 C60 123.2(6)
N62 C61 H61A 118.4
C60 C61 H61A 118.4
C61 N62 C57 118.5(6)
C61 N62 La2 118.8(4)
C57 N62 La2 121.3(4)
C72 O71 La2 133.1(5)
O71 C72 C73 129.1(7)
O71 C72 C76 115.3(7)
C73 C72 C76 115.6(7)
C74 C73 C72 122.0(7)
C74 C73 H73A 119.0
C72 C73 H73A 119.0
O75 C74 C73 126.9(7)
O75 C74 C77 114.7(7)
C73 C74 C77 118.4(7)
C74 O75 La2 133.5(5)
F72 C76 F73 106.1(7)
F72 C76 F71 107.9(8)
F73 C76 F71 104.3(8)
F72 C76 C72 113.5(8)
F73 C76 C72 112.0(7)
F71 C76 C72 112.5(7)
F74 C77 F76 110.6(8)
F74 C77 F75 105.4(7)
F76 C77 F75 101.4(8)
F74 C77 C74 114.9(7)
F76 C77 C74 108.6(6)
F75 C77 C74 115.1(7)
C82 O81 La2 135.0(5)
O81 C82 C83 127.3(7)
O81 C82 C86 114.6(6)
C83 C82 C86 118.1(6)
C82 C83 C84 122.9(7)
C82 C83 H83A 118.6
C84 C83 H83A 118.6
O85 C84 C83 126.4(7)
O85 C84 C87 114.6(7)
C83 C84 C87 119.0(7)
C84 O85 La2 135.5(5)
F81B C86 F82B 105(2)
F82A C86 F83A 105.0(13)
F82A C86 F81A 111.3(14)
F83A C86 F81A 105.2(14)
F81B C86 F83B 108(2)
F82B C86 F83B 101(3)
F81B C86 C82 115.2(14)
F82A C86 C82 115.1(9)
F82B C86 C82 120.1(16)
F83A C86 C82 107.6(9)
F81A C86 C82 111.9(10)
F83B C86 C82 105.4(16)
F86 C87 F85 108.5(8)
F86 C87 F84 105.8(9)
F85 C87 F84 104.1(8)
F86 C87 C84 112.3(7)
F85 C87 C84 114.7(8)
F84 C87 C84 110.7(7)
C92 O91 La2 133.6(5)
O91 C92 C93 126.9(7)
O91 C92 C96 114.9(7)
C93 C92 C96 118.2(7)
C94 C93 C92 123.6(7)
C94 C93 H93A 118.2
C92 C93 H93A 118.2
O95 C94 C93 125.8(7)
O95 C94 C97 116.1(7)
C93 C94 C97 118.1(7)
C94 O95 La2 134.0(5)
F93B C96 F91B 105(2)
F91A C96 F93A 107(2)
F93B C96 F92B 106(3)
F91B C96 F92B 101(2)
F91A C96 F92A 109.4(19)
F93A C96 F92A 99.9(14)
F93B C96 C92 111.8(16)
F91B C96 C92 117.4(17)
F91A C96 C92 115.1(15)
F93A C96 C92 110.7(15)
F92B C96 C92 114.1(19)
F92A C96 C92 113.4(11)
F96 C97 F95 107.6(7)
F96 C97 F94 103.9(7)
F95 C97 F94 105.8(8)
F96 C97 C94 116.0(8)
F95 C97 C94 112.1(6)
F94 C97 C94 110.7(6)

loop_
_geom_bond_atom_site_label_1
_geom_bond_atom_site_label_2
_geom_bond_distance
La1 O21 2.466(5)
La1 O31 2.470(4)
La1 O45 2.478(5)
La1 O35 2.480(5)
La1 O25 2.490(5)
La1 O41 2.493(5)
La1 N1 2.659(5)
La1 N12 2.680(6)
N1 C2 1.340(9)
N1 C6 1.366(9)
C2 C3 1.382(10)
C2 H2A 0.9500
C3 C4 1.361(11)
C3 H3A 0.9500
C4 C5 1.400(11)
C4 H4A 0.9500
C5 C6 1.375(10)
C5 H5A 0.9500
C6 C7 1.480(10)
C7 N12 1.359(9)
C7 C8 1.383(10)
C8 C9 1.360(11)
C8 H8A 0.9500
C9 C10 1.369(12)
C9 H9A 0.9500
C10 C11 1.373(10)
C10 H10A 0.9500
C11 N12 1.342(9)
C11 H11A 0.9500
O21 C22 1.258(8)
C22 C23 1.384(11)
C22 C26 1.518(10)
C23 C24 1.377(10)
C23 H23A 0.9500
C24 O25 1.257(8)
C24 C27 1.531(10)
C26 F23 1.296(9)
C26 F21 1.311(10)
C26 F22 1.334(10)
C27 F26 1.302(9)
C27 F25 1.311(9)
C27 F24 1.329(10)
O31 C32 1.261(8)
C32 C33 1.374(10)
C32 C36 1.525(10)
C33 C34 1.393(10)
C33 H33A 0.9500
C34 O35 1.258(8)
C34 C37 1.548(11)
C36 F32B 1.275(14)
C36 F32A 1.279(12)
C36 F31B 1.293(14)
C36 F31A 1.298(11)
C36 F33A 1.313(11)
C36 F33B 1.330(13)
C37 F36A 1.276(10)
C37 F36B 1.276(15)
C37 F35B 1.282(14)
C37 F35A 1.286(9)
C37 F34B 1.336(14)
C37 F34A 1.337(9)
O41 C42 1.253(9)
C42 C43 1.387(11)
C42 C46 1.532(11)
C43 C44 1.387(11)
C43 H43A 0.9500
C44 O45 1.263(9)
C44 C47 1.530(11)
C46 F42A 1.221(16)
C46 F42B 1.24(2)
C46 F43A 1.255(17)
C46 F43B 1.26(2)
C46 F41A 1.375(15)
C46 F41B 1.38(2)
C47 F45 1.305(10)
C47 F44 1.312(9)
C47 F46 1.340(10)
La2 O71 2.470(5)
La2 O75 2.471(4)
La2 O85 2.475(5)
La2 O91 2.480(5)
La2 O81 2.486(5)
La2 O95 2.504(5)
La2 N51 2.640(6)
La2 N62 2.653(5)
N51 C52 1.344(9)
N51 C56 1.351(9)
C52 C53 1.390(11)
C52 H52A 0.9500
C53 C54 1.350(11)
C53 H53A 0.9500
C54 C55 1.366(11)
C54 H54A 0.9500
C55 C56 1.388(10)
C55 H55A 0.9500
C56 C57 1.492(10)
C57 N62 1.350(8)
C57 C58 1.378(10)
C58 C59 1.381(10)
C58 H58A 0.9500
C59 C60 1.341(10)
C59 H59A 0.9500
C60 C61 1.379(9)
C60 H60A 0.9500
C61 N62 1.338(8)
C61 H61A 0.9500
O71 C72 1.244(8)
C72 C73 1.388(11)
C72 C76 1.529(11)
C73 C74 1.385(11)
C73 H73A 0.9500
C74 O75 1.264(8)
C74 C77 1.509(10)
C76 F72 1.291(10)
C76 F73 1.308(9)
C76 F71 1.320(10)
C77 F74 1.275(9)
C77 F76 1.294(9)
C77 F75 1.301(9)
O81 C82 1.253(8)
C82 C83 1.388(10)
C82 C86 1.527(11)
C83 C84 1.395(11)
C83 H83A 0.9500
C84 O85 1.247(8)
C84 C87 1.513(11)
C86 F81B 1.267(15)
C86 F82A 1.280(11)
C86 F82B 1.281(14)
C86 F83A 1.299(12)
C86 F81A 1.301(11)
C86 F83B 1.303(14)
C87 F86 1.283(11)
C87 F85 1.315(10)
C87 F84 1.322(11)
O91 C92 1.272(9)
C92 C93 1.403(11)
C92 C96 1.496(11)
C93 C94 1.394(11)
C93 H93A 0.9500
C94 O95 1.251(8)
C94 C97 1.503(11)
C96 F93B 1.274(14)
C96 F91B 1.276(14)
C96 F91A 1.280(13)
C96 F93A 1.282(13)
C96 F92B 1.291(15)
C96 F92A 1.299(12)
C97 F96 1.289(9)
C97 F95 1.325(9)
C97 F94 1.343(10)

loop_
_geom_torsion_atom_site_label_1
_geom_torsion_atom_site_label_2
_geom_torsion_atom_site_label_3
_geom_torsion_atom_site_label_4
_geom_torsion
C6 N1 C2 C3 0.0(10)
La1 N1 C2 C3 168.8(5)
N1 C2 C3 C4 -0.6(11)
C2 C3 C4 C5 1.1(12)
C3 C4 C5 C6 -1.1(12)
C2 N1 C6 C5 0.1(10)
La1 N1 C6 C5 -168.5(5)
C2 N1 C6 C7 -177.8(6)
La1 N1 C6 C7 13.7(8)
C4 C5 C6 N1 0.4(11)
C4 C5 C6 C7 178.2(7)
N1 C6 C7 N12 3.2(9)
C5 C6 C7 N12 -174.6(7)
N1 C6 C7 C8 -176.4(7)
C5 C6 C7 C8 5.8(11)
N12 C7 C8 C9 1.7(12)
C6 C7 C8 C9 -178.8(7)
C7 C8 C9 C10 0.0(13)
C8 C9 C10 C11 -1.4(13)
C9 C10 C11 N12 1.2(13)
C10 C11 N12 C7 0.5(11)
C10 C11 N12 La1 -162.7(6)
C8 C7 N12 C11 -1.9(10)
C6 C7 N12 C11 178.6(6)
C8 C7 N12 La1 161.2(5)
C6 C7 N12 La1 -18.3(8)
La1 O21 C22 C23 20.8(11)
La1 O21 C22 C26 -158.5(5)
O21 C22 C23 C24 -1.4(12)
C26 C22 C23 C24 177.8(7)
C22 C23 C24 O25 -4.1(12)
C22 C23 C24 C27 177.3(7)
C23 C24 O25 La1 -9.5(11)
C27 C24 O25 La1 169.1(5)
O21 C22 C26 F23 60.6(10)
C23 C22 C26 F23 -118.7(9)
O21 C22 C26 F21 -61.0(9)
C23 C22 C26 F21 119.7(9)
O21 C22 C26 F22 -179.7(7)
C23 C22 C26 F22 1.0(11)
O25 C24 C27 F26 59.7(10)
C23 C24 C27 F26 -121.6(8)
O25 C24 C27 F25 -178.4(7)
C23 C24 C27 F25 0.4(11)
O25 C24 C27 F24 -58.9(9)
C23 C24 C27 F24 119.9(8)
La1 O31 C32 C33 24.2(11)
La1 O31 C32 C36 -152.4(5)
O31 C32 C33 C34 -3.0(12)
C36 C32 C33 C34 173.5(7)
C32 C33 C34 O35 2.1(12)
C32 C33 C34 C37 -176.1(7)
C33 C34 O35 La1 -22.0(11)
C37 C34 O35 La1 156.2(5)
O31 C32 C36 F32B 163(2)
C33 C32 C36 F32B -14(2)
O31 C32 C36 F32A -50.8(17)
C33 C32 C36 F32A 132.3(16)
O31 C32 C36 F31B -70(2)
C33 C32 C36 F31B 113(2)
O31 C32 C36 F31A 80.0(13)
C33 C32 C36 F31A -96.9(13)
O31 C32 C36 F33A -169.5(13)
C33 C32 C36 F33A 13.5(14)
O31 C32 C36 F33B 32.6(15)
C33 C32 C36 F33B -144.4(14)
O35 C34 C37 F36A -115.9(10)
C33 C34 C37 F36A 62.5(11)
O35 C34 C37 F36B 81(3)
C33 C34 C37 F36B -100(3)
O35 C34 C37 F35B -60(3)
C33 C34 C37 F35B 118(3)
O35 C34 C37 F35A 122.0(9)
C33 C34 C37 F35A -59.6(11)
O35 C34 C37 F34B -169(2)
C33 C34 C37 F34B 10(2)
O35 C34 C37 F34A 4.2(11)
C33 C34 C37 F34A -177.4(8)
La1 O41 C42 C43 -15.2(12)
La1 O41 C42 C46 166.5(5)
O41 C42 C43 C44 -3.4(12)
C46 C42 C43 C44 175.0(7)
C42 C43 C44 O45 -2.1(12)
C42 C43 C44 C47 -178.7(7)
C43 C44 O45 La1 25.9(11)
C47 C44 O45 La1 -157.4(5)
O41 C42 C46 F42A -58(2)
C43 C42 C46 F42A 123(2)
O41 C42 C46 F42B 110(3)
C43 C42 C46 F42B -69(3)
O41 C42 C46 F43A 67.0(16)
C43 C42 C46 F43A -111.6(15)
O41 C42 C46 F43B -116(3)
C43 C42 C46 F43B 65(3)
O41 C42 C46 F41A -179.0(13)
C43 C42 C46 F41A 2.4(15)
O41 C42 C46 F41B -6.2(18)
C43 C42 C46 F41B 175.3(16)
O45 C44 C47 F45 51.2(10)
C43 C44 C47 F45 -131.7(8)
O45 C44 C47 F44 -71.6(9)
C43 C44 C47 F44 105.4(9)
O45 C44 C47 F46 169.9(6)
C43 C44 C47 F46 -13.0(10)
C56 N51 C52 C53 0.7(11)
La2 N51 C52 C53 164.3(6)
N51 C52 C53 C54 -1.0(12)
C52 C53 C54 C55 0.7(12)
C53 C54 C55 C56 -0.3(12)
C52 N51 C56 C55 -0.2(10)
La2 N51 C56 C55 -163.4(5)
C52 N51 C56 C57 -179.7(6)
La2 N51 C56 C57 17.2(8)
C54 C55 C56 N51 0.0(11)
C54 C55 C56 C57 179.5(7)
N51 C56 C57 N62 -1.5(9)
C55 C56 C57 N62 179.1(6)
N51 C56 C57 C58 177.6(7)
C55 C56 C57 C58 -1.8(11)
N62 C57 C58 C59 -0.1(11)
C56 C57 C58 C59 -179.2(7)
C57 C58 C59 C60 0.5(12)
C58 C59 C60 C61 0.0(11)
C59 C60 C61 N62 -0.9(11)
C60 C61 N62 C57 1.3(10)
C60 C61 N62 La2 -165.8(5)
C58 C57 N62 C61 -0.7(9)
C56 C57 N62 C61 178.4(6)
C58 C57 N62 La2 166.1(5)
C56 C57 N62 La2 -14.8(7)
La2 O71 C72 C73 17.0(13)
La2 O71 C72 C76 -158.8(5)
O71 C72 C73 C74 0.2(13)
C76 C72 C73 C74 176.1(7)
C72 C73 C74 O75 2.7(13)
C72 C73 C74 C77 -175.2(7)
C73 C74 O75 La2 -23.0(11)
C77 C74 O75 La2 155.0(5)
O71 C72 C76 F72 124.6(9)
C73 C72 C76 F72 -51.8(10)
O71 C72 C76 F73 -115.3(8)
C73 C72 C76 F73 68.2(10)
O71 C72 C76 F71 1.7(11)
C73 C72 C76 F71 -174.7(8)
O75 C74 C77 F74 49.5(10)
C73 C74 C77 F74 -132.3(8)
O75 C74 C77 F76 -74.9(10)
C73 C74 C77 F76 103.3(10)
O75 C74 C77 F75 172.3(7)
C73 C74 C77 F75 -9.5(11)
La2 O81 C82 C83 11.0(11)
La2 O81 C82 C86 -168.7(4)
O81 C82 C83 C84 4.1(12)
C86 C82 C83 C84 -176.2(7)
C82 C83 C84 O85 -0.3(12)
C82 C83 C84 C87 -179.3(7)
C83 C84 O85 La2 -19.0(12)
C87 C84 O85 La2 160.1(5)
O81 C82 C86 F81B 24(2)
C83 C82 C86 F81B -156(2)
O81 C82 C86 F82A -50.1(17)
C83 C82 C86 F82A 130.2(15)
O81 C82 C86 F82B 151(3)
C83 C82 C86 F82B -28(3)
O81 C82 C86 F83A 66.6(12)
C83 C82 C86 F83A -113.1(12)
O81 C82 C86 F81A -178.3(13)
C83 C82 C86 F81A 1.9(15)
O81 C82 C86 F83B -95(2)
C83 C82 C86 F83B 85(2)
O85 C84 C87 F86 64.9(10)
C83 C84 C87 F86 -116.0(9)
O85 C84 C87 F85 -170.6(8)
C83 C84 C87 F85 8.6(12)
O85 C84 C87 F84 -53.1(10)
C83 C84 C87 F84 126.0(9)
La2 O91 C92 C93 18.3(12)
La2 O91 C92 C96 -162.3(5)
O91 C92 C93 C94 1.7(13)
C96 C92 C93 C94 -177.7(7)
C92 C93 C94 O95 1.3(13)
C92 C93 C94 C97 178.8(7)
C93 C94 O95 La2 -24.3(11)
C97 C94 O95 La2 158.1(5)
O91 C92 C96 F93B -131(2)
C93 C92 C96 F93B 48(3)
O91 C92 C96 F91B 107(2)
C93 C92 C96 F91B -73(2)
O91 C92 C96 F91A -45(2)
C93 C92 C96 F91A 135(2)
O91 C92 C96 F93A 76.7(16)
C93 C92 C96 F93A -103.8(16)
O91 C92 C96 F92B -10(2)
C93 C92 C96 F92B 169(2)
O91 C92 C96 F92A -171.9(14)
C93 C92 C96 F92A 7.5(16)
O95 C94 C97 F96 -167.0(7)
C93 C94 C97 F96 15.3(11)
O95 C94 C97 F95 68.9(9)
C93 C94 C97 F95 -108.8(9)
O95 C94 C97 F94 -48.9(9)
C93 C94 C97 F94 133.3(8)
